data_4327757
loop_
_publ_author_name
'Pavlo Solokha'
'Serena De Negri'
'Monika Skrobanska'
'Adriana Saccone'
'Volodymyr Pavlyuk'
'Davide M. Proserpio'

_publ_section_title
;
 New Ternary Germanides La4Mg5Ge6 and La4Mg7Ge6: Crystal Structure and
 Chemical Bonding
;
_journal_name_full 'Inorganic Chemistry'
_journal_page_first 207
_journal_page_last 214
_journal_paper_doi 10.1021/ic2014732
_journal_volume 51
_journal_year 2012
_chemical_formula_moiety '2(Ge3 La2 Mg3), Mg'
_chemical_formula_sum 'Ge6 La4 Mg7'
_chemical_formula_weight 1161.35
_chemical_name_systematic
; 
 ? 
;
_space_group_IT_number 12
_symmetry_cell_setting monoclinic
_symmetry_space_group_name_Hall '-C 2y'
_symmetry_space_group_name_H-M 'C 1 2/m 1'
_atom_sites_solution_primary direct
_atom_sites_solution_secondary difmap
_audit_creation_method SHELXL-97
_cell_angle_alpha 90.00
_cell_angle_beta 122.25(3)
_cell_angle_gamma 90.00
_cell_formula_units_Z 2
_cell_length_a 16.878(3)
_cell_length_b 4.4702(9)
_cell_length_c 12.660(3)
_cell_measurement_temperature 296(2)
_cell_volume 807.8(4)
_computing_structure_refinement 'SHELXL-97 (Sheldrick, 1997)'
_computing_structure_solution 'SHELXS-97 (Sheldrick, 1990)'
_diffrn_ambient_temperature 296(2)
_diffrn_measured_fraction_theta_full 0.958
_diffrn_measured_fraction_theta_max 0.958
_diffrn_radiation_monochromator graphite
_diffrn_radiation_source 'fine-focus sealed tube'
_diffrn_radiation_type MoK\a
_diffrn_radiation_wavelength 0.71073
_diffrn_reflns_av_R_equivalents 0.0274
_diffrn_reflns_av_sigmaI/netI 0.0174
_diffrn_reflns_limit_h_max 24
_diffrn_reflns_limit_h_min -23
_diffrn_reflns_limit_k_max 6
_diffrn_reflns_limit_k_min -6
_diffrn_reflns_limit_l_max 18
_diffrn_reflns_limit_l_min -18
_diffrn_reflns_number 9817
_diffrn_reflns_theta_full 31.77
_diffrn_reflns_theta_max 31.77
_diffrn_reflns_theta_min 1.90
_diffrn_standards_decay_% 0
_exptl_absorpt_coefficient_mu 21.550
_exptl_crystal_density_diffrn 4.775
_exptl_crystal_F_000 1008
_refine_diff_density_max 1.169
_refine_diff_density_min -1.009
_refine_diff_density_rms 0.188
_refine_ls_extinction_coef 0.00085(5)
_refine_ls_extinction_expression Fc^*^=kFc[1+0.001xFc^2^\l^3^/sin(2\q)]^-1/4^
_refine_ls_extinction_method SHELXL
_refine_ls_goodness_of_fit_ref 1.134
_refine_ls_matrix_type full
_refine_ls_number_parameters 54
_refine_ls_number_reflns 1466
_refine_ls_number_restraints 0
_refine_ls_restrained_S_all 1.134
_refine_ls_R_factor_all 0.0208
_refine_ls_R_factor_gt 0.0186
_refine_ls_shift/su_max 0.001
_refine_ls_shift/su_mean 0.000
_refine_ls_structure_factor_coef Fsqd
_refine_ls_weighting_details 'calc w=1/[\s^2^(Fo^2^)+(0.0124P)^2^+4.7007P] where P=(Fo^2^+2Fc^2^)/3'
_refine_ls_weighting_scheme calc
_refine_ls_wR_factor_gt 0.0375
_refine_ls_wR_factor_ref 0.0381
_reflns_number_gt 1372
_reflns_number_total 1466
_reflns_threshold_expression >2sigma(I)
_cod_data_source_file ic2014732_si_002.cif
_cod_data_source_block la4mg7ge6
_cod_original_cell_volume 807.7(3)
_cod_original_sg_symbol_Hall '-C 2y '
_cod_original_sg_symbol_H-M 'C 2/m'
_cod_database_code 4327757

loop_
_symmetry_equiv_pos_as_xyz
'x, y, z'
'-x, y, -z'
'x+1/2, y+1/2, z'
'-x+1/2, y+1/2, -z'
'-x, -y, -z'
'x, -y, z'
'-x+1/2, -y+1/2, -z'
'x+1/2, -y+1/2, z'

loop_
_atom_site_label
_atom_site_type_symbol
_atom_site_fract_x
_atom_site_fract_y
_atom_site_fract_z
_atom_site_U_iso_or_equiv
_atom_site_adp_type
_atom_site_occupancy
_atom_site_symmetry_multiplicity
_atom_site_calc_flag
_atom_site_refinement_flags
La1 La 0.370030(16) 0.0000 0.15966(2) 0.00940(6) Uani 1 2 d S
La2 La 0.266274(16) 0.0000 0.38746(2) 0.00939(6) Uani 1 2 d S
Ge1 Ge 0.14871(3) 0.0000 0.02819(4) 0.00979(9) Uani 1 2 d S
Ge2 Ge 0.11938(3) 0.0000 0.64961(4) 0.00956(9) Uani 1 2 d S
Ge3 Ge 0.60600(3) 0.0000 0.30955(4) 0.01060(9) Uani 1 2 d S
Mg1 Mg 0.06030(10) 0.0000 0.39472(14) 0.0116(3) Uani 1 2 d S
Mg2 Mg 0.68866(11) 0.0000 0.15461(14) 0.0142(3) Uani 1 2 d S
Mg3 Mg 0.03826(11) 0.0000 0.13742(14) 0.0151(3) Uani 1 2 d S
Mg4 Mg 0.0000 0.5000 0.5000 0.0134(4) Uani 1 4 d S

loop_
_atom_site_aniso_label
_atom_site_aniso_U_11
_atom_site_aniso_U_22
_atom_site_aniso_U_33
_atom_site_aniso_U_23
_atom_site_aniso_U_13
_atom_site_aniso_U_12
La1 0.00949(11) 0.00951(11) 0.00925(11) 0.000 0.00504(9) 0.000
La2 0.00813(11) 0.00997(11) 0.01046(11) 0.000 0.00521(9) 0.000
Ge1 0.00913(19) 0.00883(19) 0.01086(19) 0.000 0.00498(16) 0.000
Ge2 0.00881(19) 0.00950(19) 0.01070(19) 0.000 0.00543(16) 0.000
Ge3 0.0110(2) 0.00873(19) 0.0128(2) 0.000 0.00677(17) 0.000
Mg1 0.0122(7) 0.0114(7) 0.0131(7) 0.000 0.0080(6) 0.000
Mg2 0.0178(7) 0.0109(7) 0.0112(7) 0.000 0.0061(6) 0.000
Mg3 0.0104(7) 0.0227(8) 0.0112(7) 0.000 0.0051(6) 0.000
Mg4 0.0111(10) 0.0120(10) 0.0160(10) 0.000 0.0064(8) 0.000

loop_
_atom_type_symbol
_atom_type_description
_atom_type_scat_dispersion_real
_atom_type_scat_dispersion_imag
_atom_type_scat_source
Mg Mg 0.0486 0.0363 'International Tables Vol C Tables 4.2.6.8 and 6.1.1.4'
Ge Ge 0.1547 1.8001 'International Tables Vol C Tables 4.2.6.8 and 6.1.1.4'
La La -0.2871 2.4523 'International Tables Vol C Tables 4.2.6.8 and 6.1.1.4'

loop_
_geom_angle_atom_site_label_1
_geom_angle_atom_site_label_2
_geom_angle_atom_site_label_3
_geom_angle
_geom_angle_site_symmetry_1
_geom_angle_site_symmetry_3
Ge1 La1 Ge1 90.25(2) 7_545 7
Ge1 La1 Ge1 89.33(3) 7_545 .
Ge1 La1 Ge1 89.33(3) 7 .
Ge1 La1 Ge2 177.417(13) 7_545 7_556
Ge1 La1 Ge2 90.951(19) 7 7_556
Ge1 La1 Ge2 88.40(3) . 7_556
Ge1 La1 Ge2 90.951(19) 7_545 7_546
Ge1 La1 Ge2 177.417(13) 7 7_546
Ge1 La1 Ge2 88.40(3) . 7_546
Ge2 La1 Ge2 87.76(2) 7_556 7_546
Ge1 La1 Ge3 92.14(3) 7_545 .
Ge1 La1 Ge3 92.14(3) 7 .
Ge1 La1 Ge3 177.920(13) . .
Ge2 La1 Ge3 90.10(3) 7_556 .
Ge2 La1 Ge3 90.10(3) 7_546 .
Ge1 La1 Mg2 45.517(11) 7_545 5_655
Ge1 La1 Mg2 45.517(11) 7 5_655
Ge1 La1 Mg2 82.30(4) . 5_655
Ge2 La1 Mg2 135.236(12) 7_556 5_655
Ge2 La1 Mg2 135.236(12) 7_546 5_655
Ge3 La1 Mg2 99.78(4) . 5_655
Ge1 La1 Mg4 130.252(12) 7_545 3_545
Ge1 La1 Mg4 130.252(12) 7 3_545
Ge1 La1 Mg4 114.64(3) . 3_545
Ge2 La1 Mg4 49.983(12) 7_556 3_545
Ge2 La1 Mg4 49.983(12) 7_546 3_545
Ge3 La1 Mg4 63.28(3) . 3_545
Mg2 La1 Mg4 163.06(3) 5_655 3_545
Ge1 La1 Mg1 136.23(3) 7_545 3
Ge1 La1 Mg1 82.78(3) 7 3
Ge1 La1 Mg1 133.46(3) . 3
Ge2 La1 Mg1 46.24(3) 7_556 3
Ge2 La1 Mg1 97.91(3) 7_546 3
Ge3 La1 Mg1 45.39(3) . 3
Mg2 La1 Mg1 119.98(4) 5_655 3
Mg4 La1 Mg1 48.66(3) 3_545 3
Ge1 La1 Mg1 82.78(3) 7_545 3_545
Ge1 La1 Mg1 136.23(3) 7 3_545
Ge1 La1 Mg1 133.46(3) . 3_545
Ge2 La1 Mg1 97.91(3) 7_556 3_545
Ge2 La1 Mg1 46.24(3) 7_546 3_545
Ge3 La1 Mg1 45.39(3) . 3_545
Mg2 La1 Mg1 119.98(4) 5_655 3_545
Mg4 La1 Mg1 48.66(3) 3_545 3_545
Mg1 La1 Mg1 73.47(4) 3 3_545
Ge1 La1 Mg3 98.13(3) 7_545 3
Ge1 La1 Mg3 45.13(3) 7 3
Ge1 La1 Mg3 133.50(2) . 3
Ge2 La1 Mg3 84.33(3) 7_556 3
Ge2 La1 Mg3 136.86(3) 7_546 3
Ge3 La1 Mg3 47.71(2) . 3
Mg2 La1 Mg3 71.62(4) 5_655 3
Mg4 La1 Mg3 94.98(3) 3_545 3
Mg1 La1 Mg3 48.57(3) 3 3
Mg1 La1 Mg3 93.05(3) 3_545 3
Ge1 La1 Mg3 45.13(3) 7_545 3_545
Ge1 La1 Mg3 98.13(3) 7 3_545
Ge1 La1 Mg3 133.50(2) . 3_545
Ge2 La1 Mg3 136.86(3) 7_556 3_545
Ge2 La1 Mg3 84.33(3) 7_546 3_545
Ge3 La1 Mg3 47.71(2) . 3_545
Mg2 La1 Mg3 71.62(4) 5_655 3_545
Mg4 La1 Mg3 94.98(3) 3_545 3_545
Mg1 La1 Mg3 93.05(3) 3 3_545
Mg1 La1 Mg3 48.57(3) 3_545 3_545
Mg3 La1 Mg3 73.39(3) 3 3_545
Ge2 La2 Ge2 90.49(2) 7_556 7_546
Ge2 La2 Ge3 157.792(16) 7_556 3_445
Ge2 La2 Ge3 86.751(18) 7_546 3_445
Ge2 La2 Ge3 86.751(18) 7_556 3_455
Ge2 La2 Ge3 157.792(16) 7_546 3_455
Ge3 La2 Ge3 87.55(2) 3_445 3_455
Ge2 La2 Ge3 95.90(2) 7_556 5_656
Ge2 La2 Ge3 95.90(2) 7_546 5_656
Ge3 La2 Ge3 106.30(3) 3_445 5_656
Ge3 La2 Ge3 106.30(3) 3_455 5_656
Ge2 La2 Mg2 108.94(3) 7_556 3_445
Ge2 La2 Mg2 51.65(4) 7_546 3_445
Ge3 La2 Mg2 53.19(3) 3_445 3_445
Ge3 La2 Mg2 108.76(4) 3_455 3_445
Ge3 La2 Mg2 137.67(2) 5_656 3_445
Ge2 La2 Mg2 51.65(4) 7_556 3_455
Ge2 La2 Mg2 108.94(3) 7_546 3_455
Ge3 La2 Mg2 108.76(4) 3_445 3_455
Ge3 La2 Mg2 53.19(3) 3_455 3_455
Ge3 La2 Mg2 137.67(2) 5_656 3_455
Mg2 La2 Mg2 83.44(4) 3_445 3_455
Ge2 La2 Mg4 52.896(12) 7_556 3_545
Ge2 La2 Mg4 52.896(12) 7_546 3_545
Ge3 La2 Mg4 136.226(12) 3_445 3_545
Ge3 La2 Mg4 136.226(12) 3_455 3_545
Ge3 La2 Mg4 67.36(3) 5_656 3_545
Mg2 La2 Mg4 100.91(4) 3_445 3_545
Mg2 La2 Mg4 100.91(4) 3_455 3_545
Ge2 La2 Mg3 109.68(2) 7_556 .
Ge2 La2 Mg3 109.68(2) 7_546 .
Ge3 La2 Mg3 51.37(2) 3_445 .
Ge3 La2 Mg3 51.368(19) 3_455 .
Ge3 La2 Mg3 143.03(4) 5_656 .
Mg2 La2 Mg3 58.09(4) 3_445 .
Mg2 La2 Mg3 58.09(4) 3_455 .
Mg4 La2 Mg3 149.61(3) 3_545 .
Ge2 La2 Mg1 134.053(11) 7_556 .
Ge2 La2 Mg1 134.053(11) 7_546 .
Ge3 La2 Mg1 48.049(15) 3_445 .
Ge3 La2 Mg1 48.049(15) 3_455 .
Ge3 La2 Mg1 90.66(4) 5_656 .
Mg2 La2 Mg1 95.44(4) 3_445 .
Mg2 La2 Mg1 95.44(4) 3_455 .
Mg4 La2 Mg1 158.01(3) 3_545 .
Mg3 La2 Mg1 52.38(4) . .
Ge2 La2 Mg1 49.49(3) 7_556 7_556
Ge2 La2 Mg1 104.27(3) 7_546 7_556
Ge3 La2 Mg1 152.06(3) 3_445 7_556
Ge3 La2 Mg1 90.60(3) 3_455 7_556
Ge3 La2 Mg1 47.81(3) 5_656 7_556
Mg2 La2 Mg1 151.19(4) 3_445 7_556
Mg2 La2 Mg1 92.09(4) 3_455 7_556
Mg4 La2 Mg1 51.89(3) 3_545 7_556
Mg3 La2 Mg1 140.38(2) . 7_556
Mg1 La2 Mg1 113.34(3) . 7_556
Ge2 La2 Mg1 104.27(3) 7_556 7_546
Ge2 La2 Mg1 49.49(3) 7_546 7_546
Ge3 La2 Mg1 90.60(3) 3_445 7_546
Ge3 La2 Mg1 152.06(3) 3_455 7_546
Ge3 La2 Mg1 47.81(3) 5_656 7_546
Mg2 La2 Mg1 92.09(4) 3_445 7_546
Mg2 La2 Mg1 151.19(4) 3_455 7_546
Mg4 La2 Mg1 51.89(3) 3_545 7_546
Mg3 La2 Mg1 140.38(2) . 7_546
Mg1 La2 Mg1 113.34(3) . 7_546
Mg1 La2 Mg1 78.23(4) 7_556 7_546
Mg2 Ge1 Mg2 117.16(6) 3_455 3_445
Mg2 Ge1 Mg3 106.71(4) 3_455 5
Mg2 Ge1 Mg3 106.71(4) 3_445 5
Mg2 Ge1 Mg3 74.07(4) 3_455 .
Mg2 Ge1 Mg3 74.07(4) 3_445 .
Mg3 Ge1 Mg3 65.24(6) 5 .
Mg2 Ge1 La1 162.74(4) 3_455 7_545
Mg2 Ge1 La1 75.26(3) 3_445 7_545
Mg3 Ge1 La1 79.00(3) 5 7_545
Mg3 Ge1 La1 122.47(2) . 7_545
Mg2 Ge1 La1 75.26(3) 3_455 7
Mg2 Ge1 La1 162.74(4) 3_445 7
Mg3 Ge1 La1 79.00(3) 5 7
Mg3 Ge1 La1 122.47(2) . 7
La1 Ge1 La1 90.25(2) 7_545 7
Mg2 Ge1 La1 80.36(4) 3_455 .
Mg2 Ge1 La1 80.36(4) 3_445 .
Mg3 Ge1 La1 165.26(4) 5 .
Mg3 Ge1 La1 129.50(4) . .
La1 Ge1 La1 90.67(3) 7_545 .
La1 Ge1 La1 90.67(3) 7 .
Mg1 Ge2 Mg1 95.03(6) 5_556 .
Mg1 Ge2 Mg2 142.30(5) 5_556 5_656
Mg1 Ge2 Mg2 122.68(5) . 5_656
Mg1 Ge2 Mg4 64.44(3) 5_556 1_545
Mg1 Ge2 Mg4 63.85(3) . 1_545
Mg2 Ge2 Mg4 129.438(18) 5_656 1_545
Mg1 Ge2 Mg4 64.44(3) 5_556 .
Mg1 Ge2 Mg4 63.85(3) . .
Mg2 Ge2 Mg4 129.438(18) 5_656 .
Mg4 Ge2 Mg4 99.55(3) 1_545 .
Mg1 Ge2 La2 131.371(16) 5_556 7_556
Mg1 Ge2 La2 72.56(3) . 7_556
Mg2 Ge2 La2 68.01(3) 5_656 7_556
Mg4 Ge2 La2 135.296(19) 1_545 7_556
Mg4 Ge2 La2 68.06(2) . 7_556
Mg1 Ge2 La2 131.371(16) 5_556 7_546
Mg1 Ge2 La2 72.56(3) . 7_546
Mg2 Ge2 La2 68.01(3) 5_656 7_546
Mg4 Ge2 La2 68.06(2) 1_545 7_546
Mg4 Ge2 La2 135.296(19) . 7_546
La2 Ge2 La2 90.49(2) 7_556 7_546
Mg1 Ge2 La1 76.66(3) 5_556 7_556
Mg1 Ge2 La1 134.462(13) . 7_556
Mg2 Ge2 La1 76.41(3) 5_656 7_556
Mg4 Ge2 La1 139.262(19) 1_545 7_556
Mg4 Ge2 La1 72.50(2) . 7_556
La2 Ge2 La1 79.985(18) 7_556 7_556
La2 Ge2 La1 144.15(2) 7_546 7_556
Mg1 Ge2 La1 76.66(3) 5_556 7_546
Mg1 Ge2 La1 134.462(13) . 7_546
Mg2 Ge2 La1 76.41(3) 5_656 7_546
Mg4 Ge2 La1 72.50(2) 1_545 7_546
Mg4 Ge2 La1 139.262(19) . 7_546
La2 Ge2 La1 144.15(2) 7_556 7_546
La2 Ge2 La1 79.985(18) 7_546 7_546
La1 Ge2 La1 87.76(2) 7_556 7_546
Mg1 Ge3 Mg1 107.92(5) 3 3_545
Mg1 Ge3 Mg3 146.83(5) 3 3_545
Mg1 Ge3 Mg3 65.75(4) 3_545 3_545
Mg1 Ge3 Mg3 65.75(4) 3 3
Mg1 Ge3 Mg3 146.83(5) 3_545 3
Mg3 Ge3 Mg3 100.99(5) 3_545 3
Mg1 Ge3 Mg2 126.04(3) 3 .
Mg1 Ge3 Mg2 126.04(3) 3_545 .
Mg3 Ge3 Mg2 68.71(4) 3_545 .
Mg3 Ge3 Mg2 68.71(4) 3 .
Mg1 Ge3 La2 71.58(3) 3 3
Mg1 Ge3 La2 143.39(4) 3_545 3
Mg3 Ge3 La2 133.90(4) 3_545 3
Mg3 Ge3 La2 68.03(4) 3 3
Mg2 Ge3 La2 65.62(3) . 3
Mg1 Ge3 La2 143.39(4) 3 3_545
Mg1 Ge3 La2 71.58(3) 3_545 3_545
Mg3 Ge3 La2 68.03(4) 3_545 3_545
Mg3 Ge3 La2 133.90(4) 3 3_545
Mg2 Ge3 La2 65.62(3) . 3_545
La2 Ge3 La2 87.55(2) 3 3_545
Mg1 Ge3 La2 71.74(3) 3 5_656
Mg1 Ge3 La2 71.74(3) 3_545 5_656
Mg3 Ge3 La2 129.46(3) 3_545 5_656
Mg3 Ge3 La2 129.46(3) 3 5_656
Mg2 Ge3 La2 122.27(4) . 5_656
La2 Ge3 La2 73.70(3) 3 5_656
La2 Ge3 La2 73.70(3) 3_545 5_656
Mg1 Ge3 La1 74.23(3) 3 .
Mg1 Ge3 La1 74.23(3) 3_545 .
Mg3 Ge3 La1 72.76(4) 3_545 .
Mg3 Ge3 La1 72.76(4) 3 .
Mg2 Ge3 La1 117.43(4) . .
La2 Ge3 La1 135.726(13) 3 .
La2 Ge3 La1 135.726(13) 3_545 .
La2 Ge3 La1 120.30(3) 5_656 .
Ge3 Mg1 Ge3 107.92(5) 3_445 3_455
Ge3 Mg1 Ge2 115.06(4) 3_445 5_556
Ge3 Mg1 Ge2 115.06(4) 3_455 5_556
Ge3 Mg1 Ge2 116.35(4) 3_445 .
Ge3 Mg1 Ge2 116.35(4) 3_455 .
Ge2 Mg1 Ge2 84.97(6) 5_556 .
Ge3 Mg1 Mg4 78.759(18) 3_445 1_545
Ge3 Mg1 Mg4 173.29(5) 3_455 1_545
Ge2 Mg1 Mg4 60.23(3) 5_556 1_545
Ge2 Mg1 Mg4 59.73(3) . 1_545
Ge3 Mg1 Mg4 173.29(5) 3_445 .
Ge3 Mg1 Mg4 78.759(18) 3_455 .
Ge2 Mg1 Mg4 60.23(3) 5_556 .
Ge2 Mg1 Mg4 59.73(3) . .
Mg4 Mg1 Mg4 94.56(4) 1_545 .
Ge3 Mg1 Mg3 59.20(3) 3_445 .
Ge3 Mg1 Mg3 59.20(3) 3_455 .
Ge2 Mg1 Mg3 106.53(7) 5_556 .
Ge2 Mg1 Mg3 168.49(7) . .
Mg4 Mg1 Mg3 125.77(3) 1_545 .
Mg4 Mg1 Mg3 125.77(3) . .
Ge3 Mg1 La2 60.37(3) 3_445 .
Ge3 Mg1 La2 60.37(3) 3_455 .
Ge2 Mg1 La2 168.89(6) 5_556 .
Ge2 Mg1 La2 106.14(6) . .
Mg4 Mg1 La2 125.19(3) 1_545 .
Mg4 Mg1 La2 125.19(3) . .
Mg3 Mg1 La2 62.35(5) . .
Ge3 Mg1 La2 121.81(5) 3_445 7_556
Ge3 Mg1 La2 60.45(3) 3_455 7_556
Ge2 Mg1 La2 121.15(4) 5_556 7_556
Ge2 Mg1 La2 57.95(3) . 7_556
Mg4 Mg1 La2 116.94(5) 1_545 7_556
Mg4 Mg1 La2 61.71(2) . 7_556
Mg3 Mg1 La2 114.02(5) . 7_556
La2 Mg1 La2 66.66(3) . 7_556
Ge3 Mg1 La2 60.45(3) 3_445 7_546
Ge3 Mg1 La2 121.81(5) 3_455 7_546
Ge2 Mg1 La2 121.15(4) 5_556 7_546
Ge2 Mg1 La2 57.95(3) . 7_546
Mg4 Mg1 La2 61.71(2) 1_545 7_546
Mg4 Mg1 La2 116.94(5) . 7_546
Mg3 Mg1 La2 114.02(5) . 7_546
La2 Mg1 La2 66.66(3) . 7_546
La2 Mg1 La2 78.23(4) 7_556 7_546
Ge3 Mg1 La1 60.38(3) 3_445 3_445
Ge3 Mg1 La1 118.24(5) 3_455 3_445
Ge2 Mg1 La1 57.10(3) 5_556 3_445
Ge2 Mg1 La1 122.64(4) . 3_445
Mg4 Mg1 La1 64.10(2) 1_545 3_445
Mg4 Mg1 La1 116.24(5) . 3_445
Mg3 Mg1 La1 65.78(4) . 3_445
La2 Mg1 La1 114.80(4) . 3_445
La2 Mg1 La1 177.53(3) 7_556 3_445
La2 Mg1 La1 104.15(3) 7_546 3_445
Ge3 Mg1 La1 118.24(5) 3_445 3_455
Ge3 Mg1 La1 60.38(3) 3_455 3_455
Ge2 Mg1 La1 57.10(3) 5_556 3_455
Ge2 Mg1 La1 122.64(4) . 3_455
Mg4 Mg1 La1 116.24(5) 1_545 3_455
Mg4 Mg1 La1 64.10(2) . 3_455
Mg3 Mg1 La1 65.78(4) . 3_455
La2 Mg1 La1 114.80(4) . 3_455
La2 Mg1 La1 104.15(3) 7_556 3_455
La2 Mg1 La1 177.53(3) 7_546 3_455
La1 Mg1 La1 73.47(4) 3_445 3_455
Ge1 Mg2 Ge1 117.16(6) 3_545 3
Ge1 Mg2 Ge2 109.57(4) 3_545 5_656
Ge1 Mg2 Ge2 109.57(4) 3 5_656
Ge1 Mg2 Ge3 110.31(4) 3_545 .
Ge1 Mg2 Ge3 110.31(4) 3 .
Ge2 Mg2 Ge3 98.26(5) 5_656 .
Ge1 Mg2 Mg3 56.21(3) 3_545 3_545
Ge1 Mg2 Mg3 126.83(7) 3 3_545
Ge2 Mg2 Mg3 122.44(4) 5_656 3_545
Ge3 Mg2 Mg3 54.85(4) . 3_545
Ge1 Mg2 Mg3 126.83(7) 3_545 3
Ge1 Mg2 Mg3 56.21(3) 3 3
Ge2 Mg2 Mg3 122.44(4) 5_656 3
Ge3 Mg2 Mg3 54.85(4) . 3
Mg3 Mg2 Mg3 85.23(6) 3_545 3
Ge1 Mg2 La2 163.11(5) 3_545 3
Ge1 Mg2 La2 79.69(3) 3 3
Ge2 Mg2 La2 60.34(3) 5_656 3
Ge3 Mg2 La2 61.19(3) . 3
Mg3 Mg2 La2 115.75(6) 3_545 3
Mg3 Mg2 La2 62.18(4) 3 3
Ge1 Mg2 La2 79.69(3) 3_545 3_545
Ge1 Mg2 La2 163.11(5) 3 3_545
Ge2 Mg2 La2 60.34(3) 5_656 3_545
Ge3 Mg2 La2 61.19(3) . 3_545
Mg3 Mg2 La2 62.18(4) 3_545 3_545
Mg3 Mg2 La2 115.75(6) 3 3_545
La2 Mg2 La2 83.44(4) 3 3_545
Ge1 Mg2 La1 59.23(3) 3_545 5_655
Ge1 Mg2 La1 59.23(3) 3 5_655
Ge2 Mg2 La1 118.95(6) 5_656 5_655
Ge3 Mg2 La1 142.79(6) . 5_655
Mg3 Mg2 La1 100.45(5) 3_545 5_655
Mg3 Mg2 La1 100.45(5) 3 5_655
La2 Mg2 La1 136.76(2) 3 5_655
La2 Mg2 La1 136.76(2) 3_545 5_655
Ge1 Mg2 La1 117.32(5) 3_545 3
Ge1 Mg2 La1 56.31(3) 3 3
Ge2 Mg2 La1 56.40(3) 5_656 3
Ge3 Mg2 La1 131.10(4) . 3
Mg3 Mg2 La1 173.31(4) 3_545 3
Mg3 Mg2 La1 100.89(3) 3 3
La2 Mg2 La1 69.95(3) 3 3
La2 Mg2 La1 116.60(5) 3_545 3
La1 Mg2 La1 75.93(4) 5_655 3
Ge1 Mg2 La1 56.31(3) 3_545 3_545
Ge1 Mg2 La1 117.32(5) 3 3_545
Ge2 Mg2 La1 56.40(3) 5_656 3_545
Ge3 Mg2 La1 131.10(4) . 3_545
Mg3 Mg2 La1 100.89(3) 3_545 3_545
Mg3 Mg2 La1 173.31(4) 3 3_545
La2 Mg2 La1 116.60(5) 3 3_545
La2 Mg2 La1 69.95(3) 3_545 3_545
La1 Mg2 La1 75.93(4) 5_655 3_545
La1 Mg2 La1 72.88(3) 3 3_545
Ge1 Mg3 Ge1 114.76(6) 5 .
Ge1 Mg3 Ge3 114.37(4) 5 3_455
Ge1 Mg3 Ge3 105.48(4) . 3_455
Ge1 Mg3 Ge3 114.37(4) 5 3_445
Ge1 Mg3 Ge3 105.48(4) . 3_445
Ge3 Mg3 Ge3 100.99(5) 3_455 3_445
Ge1 Mg3 Mg3 59.84(6) 5 5
Ge1 Mg3 Mg3 54.92(6) . 5
Ge3 Mg3 Mg3 128.75(3) 3_455 5
Ge3 Mg3 Mg3 128.75(3) 3_445 5
Ge1 Mg3 Mg1 104.66(7) 5 .
Ge1 Mg3 Mg1 140.58(7) . .
Ge3 Mg3 Mg1 55.05(3) 3_455 .
Ge3 Mg3 Mg1 55.05(3) 3_445 .
Mg3 Mg3 Mg1 164.50(9) 5 .
Ge1 Mg3 Mg2 126.16(4) 5 3_455
Ge1 Mg3 Mg2 49.72(3) . 3_455
Ge3 Mg3 Mg2 56.44(3) 3_455 3_455
Ge3 Mg3 Mg2 119.47(6) 3_445 3_455
Mg3 Mg3 Mg2 85.20(6) 5 3_455
Mg1 Mg3 Mg2 106.03(5) . 3_455
Ge1 Mg3 Mg2 126.16(4) 5 3_445
Ge1 Mg3 Mg2 49.72(3) . 3_445
Ge3 Mg3 Mg2 119.47(6) 3_455 3_445
Ge3 Mg3 Mg2 56.44(3) 3_445 3_445
Mg3 Mg3 Mg2 85.20(6) 5 3_445
Mg1 Mg3 Mg2 106.03(5) . 3_445
Mg2 Mg3 Mg2 85.23(6) 3_455 3_445
Ge1 Mg3 La2 169.93(6) 5 .
Ge1 Mg3 La2 75.31(4) . .
Ge3 Mg3 La2 60.60(3) 3_455 .
Ge3 Mg3 La2 60.60(3) 3_445 .
Mg3 Mg3 La2 130.23(8) 5 .
Mg1 Mg3 La2 65.27(5) . .
Mg2 Mg3 La2 59.73(4) 3_455 .
Mg2 Mg3 La2 59.73(4) 3_445 .
Ge1 Mg3 La1 55.87(3) 5 3_445
Ge1 Mg3 La1 139.04(3) . 3_445
Ge3 Mg3 La1 114.53(5) 3_455 3_445
Ge3 Mg3 La1 59.54(3) 3_445 3_445
Mg3 Mg3 La1 102.32(6) 5 3_445
Mg1 Mg3 La1 65.66(4) . 3_445
Mg2 Mg3 La1 170.96(5) 3_455 3_445
Mg2 Mg3 La1 100.27(3) 3_445 3_445
La2 Mg3 La1 116.89(4) . 3_445
Ge1 Mg3 La1 55.87(3) 5 3_455
Ge1 Mg3 La1 139.04(3) . 3_455
Ge3 Mg3 La1 59.54(3) 3_455 3_455
Ge3 Mg3 La1 114.53(5) 3_445 3_455
Mg3 Mg3 La1 102.32(6) 5 3_455
Mg1 Mg3 La1 65.66(4) . 3_455
Mg2 Mg3 La1 100.27(3) 3_455 3_455
Mg2 Mg3 La1 170.96(5) 3_445 3_455
La2 Mg3 La1 116.89(4) . 3_455
La1 Mg3 La1 73.39(3) 3_445 3_455
Ge2 Mg4 Ge2 180.0 1_565 5_556
Ge2 Mg4 Ge2 99.55(3) 1_565 .
Ge2 Mg4 Ge2 80.45(3) 5_556 .
Ge2 Mg4 Ge2 80.45(3) 1_565 5_566
Ge2 Mg4 Ge2 99.55(3) 5_556 5_566
Ge2 Mg4 Ge2 180.0 . 5_566
Ge2 Mg4 Mg1 124.66(3) 1_565 .
Ge2 Mg4 Mg1 55.34(3) 5_556 .
Ge2 Mg4 Mg1 56.42(3) . .
Ge2 Mg4 Mg1 123.58(3) 5_566 .
Ge2 Mg4 Mg1 55.34(3) 1_565 5_566
Ge2 Mg4 Mg1 124.66(3) 5_556 5_566
Ge2 Mg4 Mg1 123.58(3) . 5_566
Ge2 Mg4 Mg1 56.42(3) 5_566 5_566
Mg1 Mg4 Mg1 180.0 . 5_566
Ge2 Mg4 Mg1 123.58(3) 1_565 5_556
Ge2 Mg4 Mg1 56.42(3) 5_556 5_556
Ge2 Mg4 Mg1 55.34(3) . 5_556
Ge2 Mg4 Mg1 124.66(3) 5_566 5_556
Mg1 Mg4 Mg1 85.44(4) . 5_556
Mg1 Mg4 Mg1 94.56(4) 5_566 5_556
Ge2 Mg4 Mg1 56.42(3) 1_565 1_565
Ge2 Mg4 Mg1 123.58(3) 5_556 1_565
Ge2 Mg4 Mg1 124.66(3) . 1_565
Ge2 Mg4 Mg1 55.34(3) 5_566 1_565
Mg1 Mg4 Mg1 94.56(4) . 1_565
Mg1 Mg4 Mg1 85.44(4) 5_566 1_565
Mg1 Mg4 Mg1 180.0 5_556 1_565
Ge2 Mg4 La2 120.958(19) 1_565 3_455
Ge2 Mg4 La2 59.042(19) 5_556 3_455
Ge2 Mg4 La2 120.958(19) . 3_455
Ge2 Mg4 La2 59.042(19) 5_566 3_455
Mg1 Mg4 La2 113.61(3) . 3_455
Mg1 Mg4 La2 66.39(3) 5_566 3_455
Mg1 Mg4 La2 66.39(3) 5_556 3_455
Mg1 Mg4 La2 113.61(3) 1_565 3_455
Ge2 Mg4 La2 59.042(19) 1_565 7_556
Ge2 Mg4 La2 120.958(19) 5_556 7_556
Ge2 Mg4 La2 59.042(19) . 7_556
Ge2 Mg4 La2 120.958(19) 5_566 7_556
Mg1 Mg4 La2 66.39(3) . 7_556
Mg1 Mg4 La2 113.61(3) 5_566 7_556
Mg1 Mg4 La2 113.61(3) 5_556 7_556
Mg1 Mg4 La2 66.39(3) 1_565 7_556
La2 Mg4 La2 180.000(8) 3_455 7_556
Ge2 Mg4 La1 57.52(2) 1_565 7_556
Ge2 Mg4 La1 122.48(2) 5_556 7_556
Ge2 Mg4 La1 57.52(2) . 7_556
Ge2 Mg4 La1 122.48(2) 5_566 7_556
Mg1 Mg4 La1 112.76(3) . 7_556
Mg1 Mg4 La1 67.24(3) 5_566 7_556
Mg1 Mg4 La1 67.24(3) 5_556 7_556
Mg1 Mg4 La1 112.76(3) 1_565 7_556
La2 Mg4 La1 109.06(3) 3_455 7_556
La2 Mg4 La1 70.94(3) 7_556 7_556
Ge2 Mg4 La1 122.48(2) 1_565 3_455
Ge2 Mg4 La1 57.52(2) 5_556 3_455
Ge2 Mg4 La1 122.48(2) . 3_455
Ge2 Mg4 La1 57.52(2) 5_566 3_455
Mg1 Mg4 La1 67.24(3) . 3_455
Mg1 Mg4 La1 112.76(3) 5_566 3_455
Mg1 Mg4 La1 112.76(3) 5_556 3_455
Mg1 Mg4 La1 67.24(3) 1_565 3_455
La2 Mg4 La1 70.94(3) 3_455 3_455
La2 Mg4 La1 109.06(3) 7_556 3_455
La1 Mg4 La1 180.0 7_556 3_455

loop_
_geom_bond_atom_site_label_1
_geom_bond_atom_site_label_2
_geom_bond_distance
_geom_bond_site_symmetry_2
La1 Ge1 3.1541(6) 7_545
La1 Ge1 3.1541(6) 7
La1 Ge1 3.1760(12) .
La1 Ge2 3.2245(6) 7_556
La1 Ge2 3.2245(6) 7_546
La1 Ge3 3.3756(13) .
La1 Mg2 3.5502(18) 5_655
La1 Mg4 3.6453(14) 3_545
La1 Mg1 3.7368(17) 3
La1 Mg1 3.7368(17) 3_545
La1 Mg3 3.7402(14) 3
La1 Mg3 3.7402(14) 3_545
La2 Ge2 3.1476(6) 7_556
La2 Ge2 3.1476(6) 7_546
La2 Ge3 3.2308(7) 3_445
La2 Ge3 3.2308(7) 3_455
La2 Ge3 3.2457(14) 5_656
La2 Mg2 3.3586(13) 3_445
La2 Mg2 3.3586(13) 3_455
La2 Mg4 3.4047(11) 3_545
La2 Mg3 3.439(2) .
La2 Mg1 3.5262(17) .
La2 Mg1 3.5429(16) 7_556
La2 Mg1 3.5429(16) 7_546
Ge1 Mg2 2.6191(9) 3_455
Ge1 Mg2 2.6191(9) 3_445
Ge1 Mg3 2.700(2) 5
Ge1 Mg3 2.8529(17) .
Ge1 La1 3.1541(6) 7_545
Ge1 La1 3.1541(6) 7
Ge2 Mg1 2.7739(17) 5_556
Ge2 Mg1 2.8237(17) .
Ge2 Mg2 2.840(2) 5_656
Ge2 Mg4 2.9274(8) 1_545
Ge2 Mg4 2.9274(8) .
Ge2 La2 3.1476(6) 7_556
Ge2 La2 3.1476(6) 7_546
Ge2 La1 3.2245(6) 7_556
Ge2 La1 3.2245(6) 7_546
Ge3 Mg1 2.7642(10) 3
Ge3 Mg1 2.7642(10) 3_545
Ge3 Mg3 2.8969(12) 3_545
Ge3 Mg3 2.8969(12) 3
Ge3 Mg2 2.9522(18) .
Ge3 La2 3.2308(7) 3
Ge3 La2 3.2308(7) 3_545
Ge3 La2 3.2457(14) 5_656
Mg1 Ge3 2.7642(10) 3_445
Mg1 Ge3 2.7642(10) 3_455
Mg1 Ge2 2.7739(17) 5_556
Mg1 Mg4 3.0423(11) 1_545
Mg1 Mg4 3.0423(11) .
Mg1 Mg3 3.075(2) .
Mg1 La2 3.5429(16) 7_556
Mg1 La2 3.5429(16) 7_546
Mg1 La1 3.7368(17) 3_445
Mg1 La1 3.7368(17) 3_455
Mg2 Ge1 2.6191(9) 3_545
Mg2 Ge1 2.6191(9) 3
Mg2 Ge2 2.840(2) 5_656
Mg2 Mg3 3.3011(18) 3_545
Mg2 Mg3 3.3011(18) 3
Mg2 La2 3.3586(13) 3
Mg2 La2 3.3586(13) 3_545
Mg2 La1 3.5502(18) 5_655
Mg2 La1 3.7631(15) 3
Mg2 La1 3.7631(15) 3_545
Mg3 Ge1 2.700(2) 5
Mg3 Ge3 2.8969(12) 3_455
Mg3 Ge3 2.8969(12) 3_445
Mg3 Mg3 2.996(3) 5
Mg3 Mg2 3.3011(18) 3_455
Mg3 Mg2 3.3011(18) 3_445
Mg3 La1 3.7402(14) 3_445
Mg3 La1 3.7402(14) 3_455
Mg4 Ge2 2.9274(8) 1_565
Mg4 Ge2 2.9274(8) 5_556
Mg4 Ge2 2.9274(8) 5_566
Mg4 Mg1 3.0423(11) 5_566
Mg4 Mg1 3.0423(11) 5_556
Mg4 Mg1 3.0423(11) 1_565
Mg4 La2 3.4047(11) 3_455
Mg4 La2 3.4047(11) 7_556
Mg4 La1 3.6453(14) 7_556
Mg4 La1 3.6454(14) 3_455
